data_7220123
loop_
_publ_author_name
'zhang, xiutang'
'Fan, Liming'
'Fan, Weiliu'
'Li, Bin'
'Liu, Xinzheng'
'Zhao, Xian'

_publ_section_title
;
 Hydrothermal Syntheses, Structural Characterizations, and Magnetic
 Properties of Five MOFs Assembled From C2-Symmetric Ligand of
 1,3-Di((2',4'-dicarboxylphenyl)benzene with Various Coodination modes
;
_journal_name_full 'RSC Adv.'
_journal_paper_doi 10.1039/C5RA04559B
_journal_year 2015
_chemical_formula_sum 'C22 H18 Ni O11'
_chemical_formula_weight 517.07
_chemical_name_systematic
; 
 ? 
;
_space_group_IT_number 62
_symmetry_cell_setting orthorhombic
_symmetry_space_group_name_Hall '-P 2ac 2n'
_symmetry_space_group_name_H-M 'P n m a'
_atom_sites_solution_hydrogens geom
_atom_sites_solution_primary direct
_atom_sites_solution_secondary difmap
_audit_creation_method SHELXL-97
_audit_update_record
;
2015-04-13 deposited with the CCDC.
2015-04-14 downloaded from the CCDC.
;
_cell_angle_alpha 90.00
_cell_angle_beta 90.00
_cell_angle_gamma 90.00
_cell_formula_units_Z 4
_cell_length_a 7.7017(3)
_cell_length_b 22.7746(7)
_cell_length_c 11.5195(4)
_cell_measurement_reflns_used 9945
_cell_measurement_temperature 296(2)
_cell_measurement_theta_max 26.96
_cell_measurement_theta_min 3.18
_cell_volume 2020.56(12)
_computing_cell_refinement 'Bruker SAINT'
_computing_data_collection 'Bruker APEX2'
_computing_data_reduction 'Bruker SAINT'
_computing_molecular_graphics 'Bruker SHELXTL'
_computing_publication_material 'Bruker SHELXTL'
_computing_structure_refinement 'SHELXL-2013 (Sheldrick 2013)'
_computing_structure_solution 'SHELXS-97 (Sheldrick 2008)'
_diffrn_ambient_temperature 296(2)
_diffrn_measured_fraction_theta_full 0.995
_diffrn_measured_fraction_theta_max 0.995
_diffrn_measurement_device_type 'Bruker APEX-II CCD'
_diffrn_measurement_method '\f and \w scans'
_diffrn_radiation_monochromator graphite
_diffrn_radiation_source 'fine-focus sealed tube'
_diffrn_radiation_type MoK\a
_diffrn_radiation_wavelength 0.71073
_diffrn_reflns_av_R_equivalents 0.0408
_diffrn_reflns_av_sigmaI/netI 0.0168
_diffrn_reflns_limit_h_max 9
_diffrn_reflns_limit_h_min -9
_diffrn_reflns_limit_k_max 26
_diffrn_reflns_limit_k_min -27
_diffrn_reflns_limit_l_max 13
_diffrn_reflns_limit_l_min -13
_diffrn_reflns_number 25124
_diffrn_reflns_theta_full 25.00
_diffrn_reflns_theta_max 25.00
_diffrn_reflns_theta_min 3.21
_diffrn_standards_number 0
_exptl_absorpt_coefficient_mu 1.028
_exptl_absorpt_correction_T_max 0.8208
_exptl_absorpt_correction_T_min 0.8055
_exptl_absorpt_correction_type multi-scan
_exptl_absorpt_process_details sadabs
_exptl_crystal_colour brown
_exptl_crystal_density_diffrn 1.700
_exptl_crystal_density_method 'not measured'
_exptl_crystal_description block
_exptl_crystal_F_000 1064
_exptl_crystal_preparation 'Magnetic properties'
_exptl_crystal_size_max 0.22
_exptl_crystal_size_mid 0.21
_exptl_crystal_size_min 0.20
_refine_diff_density_max 0.297
_refine_diff_density_min -0.289
_refine_diff_density_rms 0.050
_refine_ls_extinction_method none
_refine_ls_goodness_of_fit_ref 1.051
_refine_ls_hydrogen_treatment mixed
_refine_ls_matrix_type full
_refine_ls_number_parameters 172
_refine_ls_number_reflns 1823
_refine_ls_number_restraints 45
_refine_ls_restrained_S_all 1.039
_refine_ls_R_factor_all 0.0290
_refine_ls_R_factor_gt 0.0240
_refine_ls_shift/su_max 0.000
_refine_ls_shift/su_mean 0.000
_refine_ls_structure_factor_coef Fsqd
_refine_ls_weighting_details 'calc w=1/[\s^2^(Fo^2^)+(0.0080P)^2^+2.4944P] where P=(Fo^2^+2Fc^2^)/3'
_refine_ls_weighting_scheme calc
_refine_ls_wR_factor_gt 0.0488
_refine_ls_wR_factor_ref 0.0506
_reflns_number_gt 1652
_reflns_number_total 1823
_reflns_threshold_expression >2sigma(I)
_cod_data_source_file c5ra04559b2.cif
_cod_data_source_block 1
_cod_original_sg_symbol_H-M Pnma
_cod_database_code 7220123

loop_
_symmetry_equiv_pos_as_xyz
'x, y, z'
'-x+1/2, -y, z+1/2'
'-x, y+1/2, -z'
'x+1/2, -y+1/2, -z+1/2'
'-x, -y, -z'
'x-1/2, y, -z-1/2'
'x, -y-1/2, z'
'-x-1/2, y-1/2, z-1/2'

loop_
_atom_site_label
_atom_site_type_symbol
_atom_site_fract_x
_atom_site_fract_y
_atom_site_fract_z
_atom_site_U_iso_or_equiv
_atom_site_adp_type
_atom_site_occupancy
_atom_site_symmetry_multiplicity
_atom_site_calc_flag
_atom_site_refinement_flags
C1 C 0.7848(4) 0.7500 0.6199(2) 0.0265(6) Uani 1 2 d S
H1 H 0.9054 0.7500 0.6231 0.032 Uiso 1 2 calc SR
Ni1 Ni 0.22750(4) 0.7500 0.26417(3) 0.01433(9) Uani 1 2 d S
O1 O 0.31163(16) 0.68883(5) 0.38176(11) 0.0189(3) Uani 1 1 d U
C2 C 0.6956(3) 0.69776(9) 0.61752(16) 0.0247(4) Uani 1 1 d .
H2A H 0.7565 0.6625 0.6201 0.030 Uiso 1 1 calc R
O2 O 0.05433(16) 0.65501(6) 0.43902(13) 0.0279(3) Uani 1 1 d U
C3 C 0.5142(2) 0.69689(8) 0.61120(16) 0.0204(4) Uani 1 1 d .
O3 O 0.1539(2) 0.44258(6) 0.53992(15) 0.0442(4) Uani 1 1 d U
H3 H 0.1239 0.4083 0.5489 0.066 Uiso 1 1 calc R
C4 C 0.4252(3) 0.7500 0.6073(2) 0.0195(6) Uani 1 2 d S
H4 H 0.3047 0.7500 0.6020 0.023 Uiso 1 2 calc SR
O4 O 0.2839(2) 0.42822(6) 0.71077(14) 0.0470(4) Uani 1 1 d U
C5 C 0.4300(2) 0.63768(8) 0.61237(16) 0.0216(4) Uani 1 1 d .
O5 O -0.0307(2) 0.7500 0.32355(15) 0.0159(4) Uani 1 2 d SDU
H5WA H -0.024(3) 0.7202(6) 0.3664(16) 0.042(7) Uiso 1 1 d D
C6 C 0.4877(3) 0.59824(9) 0.69728(19) 0.0322(5) Uani 1 1 d .
H6A H 0.5684 0.6109 0.7519 0.039 Uiso 1 1 calc R
O6 O 0.16015(18) 0.68514(6) 0.15325(12) 0.0223(3) Uani 1 1 d DU
H6WB H 0.177(4) 0.6504(4) 0.175(2) 0.060(9) Uiso 1 1 d D
H6WA H 0.0557(9) 0.6855(11) 0.132(2) 0.047(8) Uiso 1 1 d D
C7 C 0.4284(3) 0.54132(9) 0.7022(2) 0.0351(5) Uani 1 1 d .
H7A H 0.4671 0.5164 0.7607 0.042 Uiso 1 1 calc R
C8 C 0.3115(3) 0.52110(8) 0.62046(18) 0.0262(5) Uani 1 1 d .
C9 C 0.2483(2) 0.55959(8) 0.53771(16) 0.0232(4) Uani 1 1 d .
H9A H 0.1678 0.5463 0.4835 0.028 Uiso 1 1 calc R
C10 C 0.3031(2) 0.61794(8) 0.53405(16) 0.0191(4) Uani 1 1 d .
C11 C 0.2175(2) 0.65666(7) 0.44465(15) 0.0183(4) Uani 1 1 d .
C12 C 0.2501(3) 0.45921(9) 0.62873(19) 0.0310(5) Uani 1 1 d .

loop_
_atom_site_aniso_label
_atom_site_aniso_U_11
_atom_site_aniso_U_22
_atom_site_aniso_U_33
_atom_site_aniso_U_23
_atom_site_aniso_U_13
_atom_site_aniso_U_12
C1 0.0198(14) 0.0331(16) 0.0265(15) 0.000 -0.0036(12) 0.000
Ni1 0.01399(16) 0.01267(16) 0.01631(17) 0.000 -0.00037(13) 0.000
O1 0.0178(7) 0.0171(6) 0.0217(7) 0.0055(5) -0.0006(5) -0.0011(5)
C2 0.0271(11) 0.0227(10) 0.0241(10) 0.0005(8) -0.0044(8) 0.0053(9)
O2 0.0176(7) 0.0253(7) 0.0408(9) 0.0141(6) -0.0026(6) -0.0017(6)
C3 0.0257(10) 0.0199(10) 0.0156(9) 0.0010(8) -0.0036(8) 0.0002(9)
O3 0.0471(10) 0.0218(8) 0.0637(11) 0.0116(8) -0.0130(9) -0.0116(7)
C4 0.0197(14) 0.0223(14) 0.0165(14) 0.000 -0.0025(11) 0.000
O4 0.0698(12) 0.0200(7) 0.0512(10) 0.0146(7) -0.0057(9) -0.0007(8)
C5 0.0233(10) 0.0184(10) 0.0230(10) 0.0023(8) 0.0001(8) 0.0018(8)
O5 0.0160(9) 0.0143(9) 0.0174(10) 0.000 -0.0006(8) 0.000
C6 0.0364(12) 0.0263(11) 0.0339(12) 0.0070(9) -0.0144(10) -0.0028(10)
O6 0.0206(7) 0.0202(7) 0.0262(7) -0.0053(6) -0.0028(6) 0.0000(6)
C7 0.0401(13) 0.0248(11) 0.0403(13) 0.0152(9) -0.0118(11) 0.0023(10)
C8 0.0248(11) 0.0178(10) 0.0360(12) 0.0060(8) 0.0008(9) 0.0023(8)
C9 0.0213(10) 0.0199(9) 0.0285(10) 0.0031(8) -0.0011(8) -0.0005(8)
C10 0.0187(9) 0.0165(9) 0.0222(10) 0.0041(7) 0.0020(8) 0.0015(8)
C11 0.0205(10) 0.0133(9) 0.0211(10) -0.0006(7) -0.0007(8) 0.0003(8)
C12 0.0273(11) 0.0196(10) 0.0459(13) 0.0055(9) 0.0046(10) 0.0026(9)

loop_
_atom_type_symbol
_atom_type_description
_atom_type_scat_dispersion_real
_atom_type_scat_dispersion_imag
_atom_type_scat_source
C C 0.0033 0.0016 'International Tables Vol C Tables 4.2.6.8 and 6.1.1.4'
H H 0.0000 0.0000 'International Tables Vol C Tables 4.2.6.8 and 6.1.1.4'
N N 0.0061 0.0033 'International Tables Vol C Tables 4.2.6.8 and 6.1.1.4'
O O 0.0106 0.0060 'International Tables Vol C Tables 4.2.6.8 and 6.1.1.4'
Ni Ni 0.3393 1.1124 'International Tables Vol C Tables 4.2.6.8 and 6.1.1.4'

loop_
_geom_angle_atom_site_label_1
_geom_angle_atom_site_label_2
_geom_angle_atom_site_label_3
_geom_angle
_geom_angle_site_symmetry_1
_geom_angle_site_symmetry_3
C2 C1 C2 119.9(3) . 7_575
C2 C1 H1 120.0 . .
C2 C1 H1 120.0 7_575 .
O6 Ni1 O6 93.93(8) . 7_575
O6 Ni1 O1 175.21(6) . 7_575
O6 Ni1 O1 90.13(5) 7_575 7_575
O6 Ni1 O1 90.13(5) . .
O6 Ni1 O1 175.21(6) 7_575 .
O1 Ni1 O1 85.71(7) 7_575 .
O6 Ni1 O5 87.87(5) . .
O6 Ni1 O5 87.87(5) 7_575 .
O1 Ni1 O5 94.82(5) 7_575 .
O1 Ni1 O5 94.82(5) . .
O6 Ni1 O5 85.64(5) . 6_656
O6 Ni1 O5 85.64(5) 7_575 6_656
O1 Ni1 O5 92.14(5) 7_575 6_656
O1 Ni1 O5 92.14(5) . 6_656
O5 Ni1 O5 170.49(4) . 6_656
C11 O1 Ni1 126.41(12) . .
C1 C2 C3 120.8(2) . .
C1 C2 H2A 119.6 . .
C3 C2 H2A 119.6 . .
C4 C3 C2 118.77(19) . .
C4 C3 C5 124.80(18) . .
C2 C3 C5 116.41(17) . .
C12 O3 H3 109.5 . .
C3 C4 C3 120.8(3) 7_575 .
C3 C4 H4 119.6 7_575 .
C3 C4 H4 119.6 . .
C6 C5 C10 117.67(17) . .
C6 C5 C3 116.55(17) . .
C10 C5 C3 125.75(17) . .
Ni1 O5 Ni1 132.53(9) . 6_556
Ni1 O5 H5WA 97.8(16) . .
Ni1 O5 H5WA 109.4(16) 6_556 .
C7 C6 C5 121.9(2) . .
C7 C6 H6A 119.1 . .
C5 C6 H6A 119.1 . .
Ni1 O6 H6WB 117.2(19) . .
Ni1 O6 H6WA 114.9(17) . .
H6WB O6 H6WA 104(3) . .
C6 C7 C8 120.13(19) . .
C6 C7 H7A 119.9 . .
C8 C7 H7A 119.9 . .
C7 C8 C9 119.19(18) . .
C7 C8 C12 118.58(18) . .
C9 C8 C12 122.14(19) . .
C8 C9 C10 121.19(18) . .
C8 C9 H9A 119.4 . .
C10 C9 H9A 119.4 . .
C9 C10 C5 119.76(17) . .
C9 C10 C11 116.45(17) . .
C5 C10 C11 123.79(16) . .
O2 C11 O1 124.22(17) . .
O2 C11 C10 117.03(16) . .
O1 C11 C10 118.74(16) . .
O4 C12 O3 124.07(19) . .
O4 C12 C8 122.3(2) . .
O3 C12 C8 113.61(18) . .

loop_
_geom_bond_atom_site_label_1
_geom_bond_atom_site_label_2
_geom_bond_distance
_geom_bond_site_symmetry_2
C1 C2 1.374(2) .
C1 C2 1.374(2) 7_575
C1 H1 0.9300 .
Ni1 O6 2.0208(13) .
Ni1 O6 2.0208(13) 7_575
Ni1 O1 2.0483(12) 7_575
Ni1 O1 2.0483(12) .
Ni1 O5 2.1032(18) .
Ni1 O5 2.1185(18) 6_656
O1 C11 1.260(2) .
C2 C3 1.399(3) .
C2 H2A 0.9300 .
O2 C11 1.259(2) .
C3 C4 1.391(2) .
C3 C5 1.496(3) .
O3 C12 1.319(3) .
O3 H3 0.8200 .
C4 C3 1.391(2) 7_575
C4 H4 0.9300 .
O4 C12 1.208(2) .
C5 C6 1.400(3) .
C5 C10 1.404(3) .
O5 Ni1 2.1185(18) 6_556
O5 H5WA 0.8401(10) .
C6 C7 1.376(3) .
C6 H6A 0.9300 .
O6 H6WB 0.8399(10) .
O6 H6WA 0.8400(10) .
C7 C8 1.382(3) .
C7 H7A 0.9300 .
C8 C9 1.384(3) .
C8 C12 1.490(3) .
C9 C10 1.395(3) .
C9 H9A 0.9300 .
C10 C11 1.508(2) .
